data_4027015
loop_
_publ_author_name
'Somasekhar Bondalapati'
'Paramartha Gogoi'
'Kiran Indukuri'
'Anil K. Saikia'

_publ_section_title
;
 Diastereoselective Synthesis of Substituted Tetrahydrothiopyrans via
 (3,5)-Thionium-Ene Cyclization Reaction
;
_journal_name_full 'Journal of Organic Chemistry'
_journal_page_first 2508
_journal_page_last 2512
_journal_paper_doi 10.1021/jo2023944
_journal_volume 77
_journal_year 2012
_chemical_formula_sum 'C15 H19 N O2 S'
_chemical_formula_weight 277.37
_chemical_name_systematic
; 
 ? 
;
_space_group_IT_number 2
_symmetry_cell_setting triclinic
_symmetry_space_group_name_Hall '-P 1'
_symmetry_space_group_name_H-M 'P -1'
_atom_sites_solution_hydrogens geom
_atom_sites_solution_primary direct
_atom_sites_solution_secondary difmap
_audit_creation_method SHELXL-97
_cell_angle_alpha 77.585(2)
_cell_angle_beta 84.603(3)
_cell_angle_gamma 69.277(2)
_cell_formula_units_Z 2
_cell_length_a 7.4612(3)
_cell_length_b 9.3954(3)
_cell_length_c 11.6354(5)
_cell_measurement_reflns_used 3457
_cell_measurement_temperature 296(2)
_cell_measurement_theta_max 27.38
_cell_measurement_theta_min 2.67
_cell_volume 744.90(5)
_computing_structure_refinement 'SHELXL-97 (Sheldrick, 1997)'
_computing_structure_solution 'SHELXS-97 (Sheldrick, 1990)'
_diffrn_ambient_temperature 296(2)
_diffrn_measured_fraction_theta_full 1.00
_diffrn_measured_fraction_theta_max 1.00
_diffrn_radiation_monochromator graphite
_diffrn_radiation_source 'fine-focus sealed tube'
_diffrn_radiation_type MoK\a
_diffrn_radiation_wavelength 0.71073
_diffrn_reflns_av_R_equivalents 0.0677
_diffrn_reflns_av_sigmaI/netI 0.0537
_diffrn_reflns_limit_h_max 9
_diffrn_reflns_limit_h_min -9
_diffrn_reflns_limit_k_max 12
_diffrn_reflns_limit_k_min -12
_diffrn_reflns_limit_l_max 15
_diffrn_reflns_limit_l_min -15
_diffrn_reflns_number 10495
_diffrn_reflns_theta_full 28.37
_diffrn_reflns_theta_max 28.37
_diffrn_reflns_theta_min 1.79
_exptl_absorpt_coefficient_mu 0.215
_exptl_absorpt_correction_T_max 0.954
_exptl_absorpt_correction_T_min 0.924
_exptl_absorpt_correction_type multi-scan
_exptl_absorpt_process_details multi-scan
_exptl_crystal_colour yellow
_exptl_crystal_density_diffrn 1.237
_exptl_crystal_description needle
_exptl_crystal_F_000 296
_exptl_crystal_size_max 0.42
_exptl_crystal_size_mid 0.32
_exptl_crystal_size_min 0.22
_refine_diff_density_max 0.301
_refine_diff_density_min -0.218
_refine_diff_density_rms 0.039
_refine_ls_extinction_method none
_refine_ls_goodness_of_fit_ref 1.029
_refine_ls_hydrogen_treatment mixed
_refine_ls_matrix_type full
_refine_ls_number_parameters 182
_refine_ls_number_reflns 3724
_refine_ls_number_restraints 0
_refine_ls_restrained_S_all 1.029
_refine_ls_R_factor_all 0.0685
_refine_ls_R_factor_gt 0.0452
_refine_ls_shift/su_max 0.000
_refine_ls_shift/su_mean 0.000
_refine_ls_structure_factor_coef Fsqd
_refine_ls_weighting_details 'calc w=1/[\s^2^(Fo^2^)+(0.0600P)^2^+0.0000P] where P=(Fo^2^+2Fc^2^)/3'
_refine_ls_weighting_scheme calc
_refine_ls_wR_factor_gt 0.1179
_refine_ls_wR_factor_ref 0.1256
_reflns_number_gt 2287
_reflns_number_total 3724
_reflns_threshold_expression >2sigma(I)
_cod_data_source_file jo2023944_si_002.cif
_cod_data_source_block platon
_cod_original_formula_sum 'C15 H19 N1 O2 S'
_cod_database_code 4027015

loop_
_symmetry_equiv_pos_as_xyz
'x, y, z'
'-x, -y, -z'

loop_
_atom_site_label
_atom_site_type_symbol
_atom_site_fract_x
_atom_site_fract_y
_atom_site_fract_z
_atom_site_U_iso_or_equiv
_atom_site_adp_type
_atom_site_occupancy
_atom_site_symmetry_multiplicity
_atom_site_calc_flag
_atom_site_refinement_flags
S1 S 0.48317(6) 0.57937(5) 0.20937(4) 0.05891(18) Uani 1 1 d .
O1 O 0.9268(2) -0.16592(17) 0.37785(13) 0.1047(6) Uani 1 1 d .
O2 O 0.7801(3) -0.05165(19) 0.21883(15) 0.1264(8) Uani 1 1 d .
N1 N 0.8064(2) -0.05797(17) 0.32024(14) 0.0679(4) Uani 1 1 d .
C3 C 0.0774(3) 0.60475(19) 0.12592(15) 0.0614(5) Uani 1 1 d .
H3A H 0.0000 0.5851 0.0728 0.074 Uiso 1 1 calc R
H3B H -0.0089 0.6610 0.1815 0.074 Uiso 1 1 calc R
C2 C 0.1839(3) 0.7059(2) 0.05557(16) 0.0708(5) Uani 1 1 d .
H2A H 0.0921 0.7996 0.0128 0.085 Uiso 1 1 calc R
H2B H 0.2676 0.6512 -0.0018 0.085 Uiso 1 1 calc R
C1 C 0.3027(3) 0.7505(2) 0.13092(16) 0.0647(5) Uani 1 1 d .
H1 H 0.2172 0.8048 0.1890 0.078 Uiso 1 1 calc R
C12 C 0.4052(4) 0.8554(2) 0.06107(19) 0.0909(7) Uani 1 1 d .
H12A H 0.4903 0.8037 0.0040 0.136 Uiso 1 1 calc R
H12B H 0.4775 0.8797 0.1134 0.136 Uiso 1 1 calc R
H12C H 0.3128 0.9495 0.0215 0.136 Uiso 1 1 calc R
C5 C 0.3282(2) 0.47398(17) 0.28280(13) 0.0479(4) Uani 1 1 d .
H5 H 0.2402 0.5361 0.3359 0.058 Uiso 1 1 calc R
C4 C 0.2079(2) 0.44841(18) 0.19386(13) 0.0495(4) Uani 1 1 d .
H4 H 0.2966 0.3943 0.1369 0.059 Uiso 1 1 calc R
C13 C 0.0932(2) 0.3479(2) 0.25269(15) 0.0588(4) Uani 1 1 d .
C14 C 0.1073(4) 0.2222(3) 0.2120(3) 0.0844(7) Uani 1 1 d .
C6 C 0.4572(2) 0.32629(17) 0.35685(13) 0.0439(4) Uani 1 1 d .
C11 C 0.4707(2) 0.3133(2) 0.47724(14) 0.0539(4) Uani 1 1 d .
H11 H 0.3959 0.3953 0.5127 0.065 Uiso 1 1 calc R
C10 C 0.5919(3) 0.1823(2) 0.54512(15) 0.0625(5) Uani 1 1 d .
H10 H 0.5984 0.1769 0.6254 0.075 Uiso 1 1 calc R
C9 C 0.7042(2) 0.0584(2) 0.49505(15) 0.0576(4) Uani 1 1 d .
H9 H 0.7866 -0.0310 0.5402 0.069 Uiso 1 1 calc R
C8 C 0.6897(2) 0.07222(18) 0.37632(14) 0.0487(4) Uani 1 1 d .
C7 C 0.5702(2) 0.20243(18) 0.30627(13) 0.0478(4) Uani 1 1 d .
H7 H 0.5654 0.2072 0.2259 0.057 Uiso 1 1 calc R
C15 C -0.0371(3) 0.3953(3) 0.35250(18) 0.0811(6) Uani 1 1 d .
H15A H -0.1039 0.3232 0.3790 0.122 Uiso 1 1 calc R
H15B H -0.1281 0.4973 0.3274 0.122 Uiso 1 1 calc R
H15C H 0.0362 0.3959 0.4158 0.122 Uiso 1 1 calc R
H14A H 0.031(3) 0.163(2) 0.2527(19) 0.097(7) Uiso 1 1 d .
H14B H 0.191(4) 0.191(3) 0.151(2) 0.104(9) Uiso 1 1 d .

loop_
_atom_site_aniso_label
_atom_site_aniso_U_11
_atom_site_aniso_U_22
_atom_site_aniso_U_33
_atom_site_aniso_U_23
_atom_site_aniso_U_13
_atom_site_aniso_U_12
S1 0.0582(3) 0.0540(3) 0.0653(3) -0.0091(2) -0.0033(2) -0.0211(2)
O1 0.1025(12) 0.0736(10) 0.0913(10) -0.0102(8) -0.0136(9) 0.0258(9)
O2 0.1509(17) 0.0954(12) 0.0866(11) -0.0484(9) -0.0358(11) 0.0401(11)
N1 0.0637(10) 0.0567(9) 0.0687(10) -0.0125(8) -0.0051(8) -0.0020(8)
C3 0.0613(11) 0.0545(10) 0.0637(10) -0.0137(8) -0.0169(9) -0.0088(9)
C2 0.0884(14) 0.0543(11) 0.0614(11) -0.0011(8) -0.0192(10) -0.0158(10)
C1 0.0797(12) 0.0507(10) 0.0610(10) -0.0096(8) -0.0030(9) -0.0195(9)
C12 0.1238(19) 0.0730(14) 0.0799(14) 0.0013(11) -0.0009(13) -0.0482(14)
C5 0.0455(9) 0.0449(9) 0.0507(9) -0.0155(7) -0.0016(7) -0.0086(7)
C4 0.0465(9) 0.0482(9) 0.0519(9) -0.0151(7) -0.0044(7) -0.0101(7)
C13 0.0441(9) 0.0656(11) 0.0640(10) -0.0060(9) -0.0145(8) -0.0162(8)
C14 0.0894(16) 0.0807(16) 0.0989(17) -0.0167(14) -0.0104(14) -0.0465(14)
C6 0.0400(8) 0.0454(9) 0.0489(9) -0.0117(7) -0.0009(6) -0.0164(7)
C11 0.0517(9) 0.0616(10) 0.0528(9) -0.0196(8) 0.0011(8) -0.0203(8)
C10 0.0688(11) 0.0766(13) 0.0435(9) -0.0100(8) -0.0085(8) -0.0257(10)
C9 0.0529(10) 0.0574(10) 0.0567(10) -0.0021(8) -0.0113(8) -0.0146(8)
C8 0.0420(8) 0.0486(9) 0.0533(9) -0.0102(7) -0.0016(7) -0.0128(7)
C7 0.0460(9) 0.0526(9) 0.0438(8) -0.0099(7) -0.0028(7) -0.0150(7)
C15 0.0557(11) 0.0994(16) 0.0850(14) -0.0095(12) 0.0018(10) -0.0286(11)

loop_
_atom_type_symbol
_atom_type_description
_atom_type_scat_dispersion_real
_atom_type_scat_dispersion_imag
_atom_type_scat_source
C C 0.0033 0.0016 'International Tables Vol C Tables 4.2.6.8 and 6.1.1.4'
H H 0.0000 0.0000 'International Tables Vol C Tables 4.2.6.8 and 6.1.1.4'
N N 0.0061 0.0033 'International Tables Vol C Tables 4.2.6.8 and 6.1.1.4'
O O 0.0106 0.0060 'International Tables Vol C Tables 4.2.6.8 and 6.1.1.4'
S S 0.1246 0.1234 'International Tables Vol C Tables 4.2.6.8 and 6.1.1.4'

loop_
_geom_angle_atom_site_label_1
_geom_angle_atom_site_label_2
_geom_angle_atom_site_label_3
_geom_angle
C1 S1 C5 99.04(8)
O2 N1 O1 122.75(16)
O2 N1 C8 118.68(14)
O1 N1 C8 118.56(15)
C2 C3 C4 114.15(15)
C2 C3 H3A 108.7
C4 C3 H3A 108.7
C2 C3 H3B 108.7
C4 C3 H3B 108.7
H3A C3 H3B 107.6
C3 C2 C1 113.23(14)
C3 C2 H2A 108.9
C1 C2 H2A 108.9
C3 C2 H2B 108.9
C1 C2 H2B 108.9
H2A C2 H2B 107.7
C12 C1 C2 113.36(15)
C12 C1 S1 107.46(14)
C2 C1 S1 110.90(12)
C12 C1 H1 108.3
C2 C1 H1 108.3
S1 C1 H1 108.3
C1 C12 H12A 109.5
C1 C12 H12B 109.5
H12A C12 H12B 109.5
C1 C12 H12C 109.5
H12A C12 H12C 109.5
H12B C12 H12C 109.5
C6 C5 C4 114.49(12)
C6 C5 S1 106.30(9)
C4 C5 S1 111.39(11)
C6 C5 H5 108.2
C4 C5 H5 108.2
S1 C5 H5 108.2
C13 C4 C3 111.12(13)
C13 C4 C5 111.72(13)
C3 C4 C5 110.56(12)
C13 C4 H4 107.8
C3 C4 H4 107.8
C5 C4 H4 107.8
C14 C13 C15 121.8(2)
C14 C13 C4 119.54(19)
C15 C13 C4 118.63(16)
C13 C14 H14A 116.0(13)
C13 C14 H14B 121.8(16)
H14A C14 H14B 122(2)
C7 C6 C11 118.02(14)
C7 C6 C5 121.14(13)
C11 C6 C5 120.80(13)
C10 C11 C6 121.63(15)
C10 C11 H11 119.2
C6 C11 H11 119.2
C11 C10 C9 120.49(15)
C11 C10 H10 119.8
C9 C10 H10 119.8
C8 C9 C10 117.49(15)
C8 C9 H9 121.3
C10 C9 H9 121.3
C9 C8 C7 123.16(15)
C9 C8 N1 118.91(15)
C7 C8 N1 117.93(14)
C8 C7 C6 119.22(14)
C8 C7 H7 120.4
C6 C7 H7 120.4
C13 C15 H15A 109.5
C13 C15 H15B 109.5
H15A C15 H15B 109.5
C13 C15 H15C 109.5
H15A C15 H15C 109.5
H15B C15 H15C 109.5

loop_
_geom_bond_atom_site_label_1
_geom_bond_atom_site_label_2
_geom_bond_distance
S1 C1 1.8163(18)
S1 C5 1.8190(16)
O1 N1 1.2086(17)
O2 N1 1.1999(19)
N1 C8 1.471(2)
C3 C2 1.511(3)
C3 C4 1.538(2)
C3 H3A 0.9700
C3 H3B 0.9700
C2 C1 1.515(3)
C2 H2A 0.9700
C2 H2B 0.9700
C1 C12 1.514(3)
C1 H1 0.9800
C12 H12A 0.9600
C12 H12B 0.9600
C12 H12C 0.9600
C5 C6 1.5136(19)
C5 C4 1.539(2)
C5 H5 0.9800
C4 C13 1.509(2)
C4 H4 0.9800
C13 C14 1.332(3)
C13 C15 1.482(3)
C14 H14A 0.96(2)
C14 H14B 0.92(3)
C6 C7 1.385(2)
C6 C11 1.390(2)
C11 C10 1.373(2)
C11 H11 0.9300
C10 C9 1.380(2)
C10 H10 0.9300
C9 C8 1.370(2)
C9 H9 0.9300
C8 C7 1.376(2)
C7 H7 0.9300
C15 H15A 0.9600
C15 H15B 0.9600
C15 H15C 0.9600

loop_
_geom_torsion_atom_site_label_1
_geom_torsion_atom_site_label_2
_geom_torsion_atom_site_label_3
_geom_torsion_atom_site_label_4
_geom_torsion
C4 C3 C2 C1 -61.2(2)
C3 C2 C1 C12 -178.40(17)
C3 C2 C1 S1 60.62(19)
C5 S1 C1 C12 -179.34(13)
C5 S1 C1 C2 -54.94(15)
C1 S1 C5 C6 -178.44(10)
C1 S1 C5 C4 56.23(12)
C2 C3 C4 C13 -174.73(14)
C2 C3 C4 C5 60.61(18)
C6 C5 C4 C13 53.88(18)
S1 C5 C4 C13 174.52(11)
C6 C5 C4 C3 178.19(13)
S1 C5 C4 C3 -61.17(15)
C3 C4 C13 C14 109.35(18)
C5 C4 C13 C14 -126.65(17)
C3 C4 C13 C15 -68.82(18)
C5 C4 C13 C15 55.17(19)
C4 C5 C6 C7 46.47(19)
S1 C5 C6 C7 -76.94(15)
C4 C5 C6 C11 -135.88(15)
S1 C5 C6 C11 100.71(14)
C7 C6 C11 C10 0.0(2)
C5 C6 C11 C10 -177.71(15)
C6 C11 C10 C9 -0.3(3)
C11 C10 C9 C8 0.2(3)
C10 C9 C8 C7 0.2(2)
C10 C9 C8 N1 -179.60(15)
O2 N1 C8 C9 172.91(19)
O1 N1 C8 C9 -8.1(2)
O2 N1 C8 C7 -6.9(3)
O1 N1 C8 C7 172.12(16)
C9 C8 C7 C6 -0.4(2)
N1 C8 C7 C6 179.36(14)
C11 C6 C7 C8 0.3(2)
C5 C6 C7 C8 178.02(13)
